data_4300435
_journal_name_full 'Inorganic Chemistry'
_journal_paper_doi 10.1021/ic051284x
_journal_year 2006
_chemical_formula_sum 'C13 H16 Ag F3 N4 O3 S'
_chemical_formula_weight 473.23
_space_group_IT_number 19
_symmetry_cell_setting orthorhombic
_symmetry_space_group_name_Hall 'P 2ac 2ab'
_symmetry_space_group_name_H-M 'P 21 21 21'
_cell_angle_alpha 90.00
_cell_angle_beta 90.00
_cell_angle_gamma 90.00
_cell_formula_units_Z 4
_cell_length_a 7.5817(8)
_cell_length_b 10.4787(13)
_cell_length_c 21.663(2)
_cell_measurement_temperature 110(2)
_cell_volume 1721.1(3)
_diffrn_ambient_temperature 110(2)
_exptl_crystal_density_diffrn 1.826
_cod_depositor_comments
;
The following automatic conversions were performed:
'_symmetry_cell_setting' value 'Orthorhombic' changed to 'orthorhombic'
according to '/home/saulius/struct/CIF-dictionaries/cif_core.dic'
dictionary named 'cif_core.dic' version 2.4.1 from 2010-06-29.

Automatic conversion script
Id: cif_fix_enum 1527 2010-12-29 10:47:43Z saulius 
;
_cod_database_code 4300435

loop_
_symmetry_equiv_pos_as_xyz
'x, y, z'
'-x+1/2, -y, z+1/2'
'-x, y+1/2, -z+1/2'
'x+1/2, -y+1/2, -z'

loop_
_atom_site_label
_atom_site_type_symbol
_atom_site_fract_x
_atom_site_fract_y
_atom_site_fract_z
_atom_site_U_iso_or_equiv
_atom_site_adp_type
_atom_site_occupancy
_atom_site_symmetry_multiplicity
_atom_site_calc_flag
_atom_site_refinement_flags
_atom_site_disorder_assembly
_atom_site_disorder_group
Ag1 Ag 0.72680(2) 0.770452(15) 0.130996(8) 0.02261(6) Uani 1 1 d . . .
S1 S 0.50741(10) 0.36926(6) 0.17689(3) 0.02773(16) Uani 1 1 d . . .
F1 F 0.67344(18) 0.29012(15) 0.07702(7) 0.0360(4) Uani 1 1 d . . .
F2 F 0.39240(18) 0.30234(14) 0.06721(6) 0.0316(3) Uani 1 1 d . . .
F3 F 0.5485(2) 0.47395(14) 0.06823(7) 0.0363(4) Uani 1 1 d . . .
O1 O 0.6708(3) 0.4259(2) 0.19665(9) 0.0486(6) Uani 1 1 d . . .
O2 O 0.4836(3) 0.23823(18) 0.19576(8) 0.0383(4) Uani 1 1 d . . .
O3 O 0.3518(3) 0.44806(17) 0.18225(8) 0.0384(5) Uani 1 1 d . . .
N2 N 0.8486(2) 0.97209(17) 0.12849(8) 0.0206(4) Uani 1 1 d . . .
N1 N 1.1634(3) 1.1783(2) 0.27796(8) 0.0253(5) Uani 1 1 d . . .
H1A H 1.2438 1.1969 0.2474 0.030 Uiso 1 1 calc R . .
H1B H 1.1676 1.0914 0.2837 0.030 Uiso 1 1 calc R . .
N4 N 0.8471(3) 0.66354(18) 0.04631(8) 0.0212(4) Uani 1 1 d . . .
N3 N 0.9291(2) 0.75491(18) -0.15418(9) 0.0235(4) Uani 1 1 d . . .
H3A H 0.8957 0.8350 -0.1413 0.028 Uiso 1 1 calc R . .
H3B H 0.9174 0.7530 -0.1964 0.028 Uiso 1 1 calc R . .
C13 C 0.5326(3) 0.3574(2) 0.09349(11) 0.0222(5) Uani 1 1 d . . .
C4 C 0.9345(3) 1.0197(2) 0.07964(11) 0.0201(5) Uani 1 1 d . . .
H4 H 0.9270 0.9751 0.0416 0.024 Uiso 1 1 calc R . .
C5 C 1.0330(3) 1.1301(2) 0.08177(11) 0.0213(5) Uani 1 1 d . . .
H5 H 1.0894 1.1618 0.0457 0.026 Uiso 1 1 calc R . .
C3 C 0.8639(3) 1.0367(2) 0.18227(11) 0.0216(5) Uani 1 1 d . . .
H3 H 0.8036 1.0046 0.2174 0.026 Uiso 1 1 calc R . .
C6 C 1.0485(3) 1.1946(2) 0.13798(10) 0.0213(5) Uani 1 1 d . . .
H6 H 1.1172 1.2702 0.1409 0.026 Uiso 1 1 calc R . .
C2 C 0.9625(3) 1.1469(2) 0.18901(10) 0.0202(5) Uani 1 1 d . . .
C7 C 0.8027(3) 0.6619(2) -0.12790(10) 0.0254(5) Uani 1 1 d . . .
H7A H 0.7978 0.5853 -0.1546 0.030 Uiso 1 1 calc R . .
H7B H 0.6835 0.7003 -0.1268 0.030 Uiso 1 1 calc R . .
C8 C 0.8568(3) 0.6231(2) -0.06323(10) 0.0209(5) Uani 1 1 d . . .
C12 C 0.9639(3) 0.5180(2) -0.05324(11) 0.0240(5) Uani 1 1 d . . .
H12 H 1.0046 0.4682 -0.0870 0.029 Uiso 1 1 calc R . .
C11 C 1.0112(3) 0.4866(2) 0.00709(11) 0.0256(6) Uani 1 1 d . . .
H11 H 1.0838 0.4147 0.0152 0.031 Uiso 1 1 calc R . .
C1 C 0.9878(3) 1.2068(2) 0.25211(11) 0.0253(5) Uani 1 1 d . . .
H1C H 0.9731 1.3004 0.2488 0.030 Uiso 1 1 calc R . .
H1D H 0.8959 1.1742 0.2805 0.030 Uiso 1 1 calc R . .
C10 C 0.9500(3) 0.5624(2) 0.05496(11) 0.0237(5) Uani 1 1 d . . .
H10 H 0.9832 0.5410 0.0960 0.028 Uiso 1 1 calc R . .
C9 C 0.8030(3) 0.6929(2) -0.01245(10) 0.0204(5) Uani 1 1 d . . .
H9 H 0.7308 0.7656 -0.0192 0.025 Uiso 1 1 calc R . .

loop_
_atom_site_aniso_label
_atom_site_aniso_U_11
_atom_site_aniso_U_22
_atom_site_aniso_U_33
_atom_site_aniso_U_23
_atom_site_aniso_U_13
_atom_site_aniso_U_12
Ag1 0.02364(9) 0.02764(9) 0.01655(9) 0.00262(6) -0.00129(8) -0.00238(6)
S1 0.0357(4) 0.0314(3) 0.0161(3) -0.0013(2) 0.0005(3) -0.0030(3)
F1 0.0264(8) 0.0517(9) 0.0298(8) -0.0025(7) 0.0080(7) 0.0087(7)
F2 0.0299(8) 0.0412(9) 0.0237(7) -0.0057(6) -0.0031(7) -0.0117(6)
F3 0.0485(10) 0.0333(8) 0.0271(8) 0.0102(6) 0.0022(8) -0.0105(7)
O1 0.0497(14) 0.0593(13) 0.0367(11) -0.0080(10) -0.0170(11) -0.0152(11)
O2 0.0477(11) 0.0397(11) 0.0276(9) 0.0114(8) 0.0057(9) -0.0018(9)
O3 0.0496(13) 0.0395(10) 0.0261(9) -0.0052(8) 0.0135(10) 0.0038(9)
N2 0.0210(10) 0.0264(9) 0.0144(9) 0.0016(8) -0.0008(10) -0.0010(7)
N1 0.0261(11) 0.0336(11) 0.0162(10) -0.0040(8) -0.0025(9) 0.0013(9)
N4 0.0205(10) 0.0249(10) 0.0182(10) 0.0031(8) -0.0009(9) -0.0029(8)
N3 0.0236(10) 0.0309(12) 0.0161(9) 0.0039(8) -0.0004(8) 0.0001(9)
C13 0.0208(13) 0.0231(12) 0.0228(13) 0.0008(10) 0.0012(12) -0.0030(10)
C4 0.0179(12) 0.0293(12) 0.0132(11) -0.0018(9) -0.0035(10) 0.0004(10)
C5 0.0183(13) 0.0291(12) 0.0165(11) 0.0029(9) 0.0001(11) -0.0022(10)
C3 0.0194(13) 0.0292(12) 0.0161(11) 0.0031(9) 0.0014(11) 0.0016(10)
C6 0.0175(11) 0.0240(11) 0.0223(12) -0.0013(9) -0.0035(11) -0.0026(8)
C2 0.0141(12) 0.0286(12) 0.0179(12) -0.0048(10) 0.0010(10) 0.0063(10)
C7 0.0256(13) 0.0324(12) 0.0181(11) 0.0019(10) -0.0044(12) -0.0068(9)
C8 0.0172(12) 0.0277(12) 0.0179(11) 0.0011(9) -0.0014(10) -0.0075(9)
C12 0.0239(14) 0.0244(12) 0.0237(12) -0.0007(10) 0.0044(11) -0.0013(10)
C11 0.0252(14) 0.0232(12) 0.0285(13) 0.0060(10) 0.0044(12) 0.0033(10)
C1 0.0223(12) 0.0344(13) 0.0190(12) -0.0065(10) 0.0004(10) 0.0017(10)
C10 0.0220(14) 0.0292(13) 0.0198(12) 0.0090(10) -0.0004(11) -0.0002(10)
C9 0.0171(12) 0.0237(11) 0.0204(11) 0.0047(8) -0.0006(10) -0.0001(8)

loop_
_geom_bond_atom_site_label_1
_geom_bond_atom_site_label_2
_geom_bond_distance
_geom_bond_site_symmetry_2
_geom_bond_publ_flag
Ag1 N2 2.3065(18) . ?
Ag1 N3 2.3273(18) 4_465 ?
Ag1 N4 2.3352(19) . ?
Ag1 N1 2.3483(18) 3_745 ?
S1 O1 1.439(2) . ?
S1 O2 1.444(2) . ?
S1 O3 1.445(2) . ?
S1 C13 1.821(2) . ?
F1 C13 1.329(3) . ?
F2 C13 1.337(3) . ?
F3 C13 1.344(3) . ?
N2 C4 1.339(3) . ?
N2 C3 1.353(3) . ?
N1 C1 1.475(3) . ?
N1 Ag1 2.3483(18) 3_755 ?
N1 H1A 0.9200 . ?
N1 H1B 0.9200 . ?
N4 C10 1.330(3) . ?
N4 C9 1.351(3) . ?
N3 C7 1.481(3) . ?
N3 Ag1 2.3273(18) 4_565 ?
N3 H3A 0.9200 . ?
N3 H3B 0.9200 . ?
C4 C5 1.378(3) . ?
C4 H4 0.9500 . ?
C5 C6 1.398(3) . ?
C5 H5 0.9500 . ?
C3 C2 1.383(3) . ?
C3 H3 0.9500 . ?
C6 C2 1.378(3) . ?
C6 H6 0.9500 . ?
C2 C1 1.516(3) . ?
C7 C8 1.515(3) . ?
C7 H7A 0.9900 . ?
C7 H7B 0.9900 . ?
C8 C9 1.383(3) . ?
C8 C12 1.385(3) . ?
C12 C11 1.395(3) . ?
C12 H12 0.9500 . ?
C11 C10 1.386(3) . ?
C11 H11 0.9500 . ?
C1 H1C 0.9900 . ?
C1 H1D 0.9900 . ?
C10 H10 0.9500 . ?
C9 H9 0.9500 . ?
